data_1572173
loop_
_publ_author_name
'Bhattacharya, Debkanta'
'Scher&#xfc;bl, Maximilian'
'Daniliuc, Constantin G.'
'Studer, Armido'

_publ_section_title
;
 Intermolecular radical oxyalkylation of arynes with alkenes and TEMPO.
;
_journal_issue 34
_journal_name_full 'Chemical science'
_journal_page_first 13712
_journal_page_last 13716
_journal_paper_doi 10.1039/d4sc04369c
_journal_volume 15
_journal_year 2024
_chemical_formula_sum 'C28 H46 N2 O4'
_chemical_formula_weight 474.67
_space_group_crystal_system monoclinic
_space_group_IT_number 14
_space_group_name_Hall '-P 2yn'
_space_group_name_H-M_alt 'P 1 21/n 1'
_atom_sites_solution_hydrogens geom
_atom_sites_solution_primary direct
_audit_creation_method 'APEX4 v2021.4-0'
_audit_update_record
;
2024-06-25 deposited with the CCDC.	2024-07-26 downloaded from the CCDC.
;
_cell_angle_alpha 90
_cell_angle_beta 99.5570(10)
_cell_angle_gamma 90
_cell_formula_units_Z 4
_cell_length_a 11.4757(2)
_cell_length_b 7.6251(2)
_cell_length_c 30.9076(7)
_cell_measurement_reflns_used 9905
_cell_measurement_temperature 100.(2)
_cell_measurement_theta_max 66.5255
_cell_measurement_theta_min 4.3876
_cell_volume 2666.98(10)
_computing_cell_refinement 'SAINT V8.40B (Bruker AXS LLC, 2019)'
_computing_data_collection 'Bruker APEX4 v2021.4-0 Photon III'
_computing_data_reduction 'SAINT V8.40B (Bruker AXS LLC, 2019)'
_computing_molecular_graphics 'shelXle (C.B. Huebschle, rev 1242)'
_computing_publication_material 'SHELXT 2018/2 (Sheldrick, 2018)'
_computing_structure_refinement 'SHELXL-2018/3 (Sheldrick, 2018)'
_computing_structure_solution 'SHELXT 2018/2 (Sheldrick, 2018)'
_diffrn_ambient_temperature 100.(2)
_diffrn_detector_area_resol_mean 7.3910
_diffrn_measured_fraction_theta_full 0.997
_diffrn_measured_fraction_theta_max 0.997
_diffrn_measurement_device 'Bruker D8 Venture Photon III'
_diffrn_measurement_device_type 'single crystal diffractometer'
_diffrn_measurement_method 'phi/omega scans'
_diffrn_radiation_monochromator 'MX mirror'
_diffrn_radiation_probe 'single crystal'
_diffrn_radiation_type CuK\a
_diffrn_radiation_wavelength 1.54178
_diffrn_reflns_av_R_equivalents 0.0765
_diffrn_reflns_av_unetI/netI 0.0309
_diffrn_reflns_limit_h_max 13
_diffrn_reflns_limit_h_min -13
_diffrn_reflns_limit_k_max 9
_diffrn_reflns_limit_k_min -9
_diffrn_reflns_limit_l_max 36
_diffrn_reflns_limit_l_min -36
_diffrn_reflns_number 50846
_diffrn_reflns_theta_full 66.64
_diffrn_reflns_theta_max 66.64
_diffrn_reflns_theta_min 2.90
_diffrn_source 'Cu ImS'
_diffrn_source_current 1.0
_diffrn_source_power 0.05
_diffrn_source_type 'micro focus tube'
_diffrn_source_voltage 50
_exptl_absorpt_coefficient_mu 0.616
_exptl_absorpt_correction_T_max 0.97
_exptl_absorpt_correction_T_min 0.87
_exptl_absorpt_correction_type multi-scan
_exptl_absorpt_process_details
;
Krause, L., Herbst-Irmer, R., Sheldrick, G. M., Stalke, D. (2015).
"Comparison of silver and molybdenum microfocus X-ray sources for
single-crystal structure determination"
J. Appl. Cryst. 48, 3-10. doi:10.1107/S1600576714022985
;
_exptl_crystal_colour colourless
_exptl_crystal_density_diffrn 1.182
_exptl_crystal_density_method 'not measured'
_exptl_crystal_description plate
_exptl_crystal_F_000 1040
_exptl_crystal_size_max 0.152
_exptl_crystal_size_mid 0.060
_exptl_crystal_size_min 0.052
_refine_diff_density_max 0.256
_refine_diff_density_min -0.197
_refine_ls_extinction_method none
_refine_ls_goodness_of_fit_ref 1.046
_refine_ls_hydrogen_treatment constr
_refine_ls_matrix_type full
_refine_ls_number_parameters 316
_refine_ls_number_reflns 4704
_refine_ls_number_restraints 0
_refine_ls_restrained_S_all 1.046
_refine_ls_R_factor_all 0.0499
_refine_ls_R_factor_gt 0.0379
_refine_ls_shift/su_max 0.001
_refine_ls_shift/su_mean 0.000
_refine_ls_structure_factor_coef Fsqd
_refine_ls_weighting_details 'w=1/[\s^2^(Fo^2^)+(0.0300P)^2^+1.4241P] where P=(Fo^2^+2Fc^2^)/3'
_refine_ls_weighting_scheme calc
_refine_ls_wR_factor_gt 0.0829
_refine_ls_wR_factor_ref 0.0893
_reflns_Friedel_coverage 0.000
_reflns_number_gt 3884
_reflns_number_total 4704
_reflns_threshold_expression 'I > 2\s(I)'
_cod_data_source_file d4sc04369c2.cif
_cod_data_source_block stu10233_4a
_cod_depositor_comments
;
The following automatic conversions were performed:

data item '_exptl_absorpt_correction_type' value 'Multi-Scan' was
changed to 'multi-scan' in accordance with the
/home/data/users/saulius/crontab/automatic-downloads/rss-feeds/RSC/lib/dictionaries/cif_core.dic
dictionary named 'cif_core.dic' version 2.4.2 last updated on
2011-04-26.

Automatic conversion script
Id: cif_fix_values 8170 2020-07-09 18:12:32Z antanas 

 Adding full bibliography for 1572173--1572174.cif.
;
_cod_database_code 1572173

loop_
_space_group_symop_operation_xyz
'x, y, z'
'-x+1/2, y+1/2, -z+1/2'
'-x, -y, -z'
'x-1/2, -y-1/2, z-1/2'

loop_
_atom_site_type_symbol
_atom_site_label
_atom_site_fract_x
_atom_site_fract_y
_atom_site_fract_z
_atom_site_U_iso_or_equiv
_atom_site_adp_type
_atom_site_calc_flag
_atom_site_refinement_flags_adp
_atom_site_refinement_flags_occupancy
_atom_site_refinement_flags_posn
_atom_site_occupancy
_atom_site_disorder_assembly
_atom_site_disorder_group
N N1 0.23425(10) 0.59011(16) 0.61161(4) 0.0158(3) Uani d . . . 1 . .
N N2 0.66342(10) 0.06826(15) 0.62109(4) 0.0156(3) Uani d . . . 1 . .
O O1 0.29644(9) 0.52077(14) 0.73974(3) 0.0224(2) Uani d . . . 1 . .
O O2 0.45955(9) 0.64648(14) 0.72190(3) 0.0219(2) Uani d . . . 1 . .
O O3 0.24022(8) 0.46042(13) 0.64681(3) 0.0163(2) Uani d . . . 1 . .
O O4 0.57089(8) 0.15339(13) 0.64080(3) 0.0173(2) Uani d . . . 1 . .
C C1 0.37810(12) 0.24649(19) 0.68121(5) 0.0164(3) Uani d . . . 1 . .
H H1A 0.317216 0.204910 0.698041 0.020000 Uiso calc U . R 1 . .
H H1B 0.367488 0.180968 0.653175 0.020000 Uiso calc U . R 1 . .
C C2 0.35788(12) 0.44259(19) 0.67116(5) 0.0157(3) Uani d . . . 1 . .
H H2 0.417647 0.488549 0.653887 0.019000 Uiso calc U . R 1 . .
C C3 0.36560(12) 0.54016(19) 0.71467(5) 0.0169(3) Uani d . . . 1 . .
C C4 0.47321(15) 0.7432(2) 0.76282(5) 0.0306(4) Uani d . . . 1 . .
H H4A 0.403541 0.817108 0.763226 0.046000 Uiso calc U . R 1 . .
H H4B 0.543866 0.817176 0.765454 0.046000 Uiso calc U . R 1 . .
H H4C 0.481464 0.660647 0.787447 0.046000 Uiso calc U . R 1 . .
C C11 0.49930(12) 0.20448(19) 0.70699(5) 0.0162(3) Uani d . . . 1 . .
C C12 0.59377(12) 0.15176(19) 0.68648(4) 0.0161(3) Uani d . . . 1 . .
C C13 0.70154(13) 0.1015(2) 0.71082(5) 0.0192(3) Uani d . . . 1 . .
H H13 0.763403 0.061337 0.696377 0.023000 Uiso calc U . R 1 . .
C C14 0.71845(13) 0.1102(2) 0.75626(5) 0.0205(3) Uani d . . . 1 . .
H H14 0.792364 0.077496 0.772956 0.025000 Uiso calc U . R 1 . .
C C15 0.62762(13) 0.1665(2) 0.77734(5) 0.0206(3) Uani d . . . 1 . .
H H15 0.639461 0.174464 0.808435 0.025000 Uiso calc U . R 1 . .
C C16 0.51902(13) 0.2114(2) 0.75271(5) 0.0190(3) Uani d . . . 1 . .
H H16 0.456692 0.247709 0.767403 0.023000 Uiso calc U . R 1 . .
C C21 0.15463(12) 0.73529(19) 0.62161(5) 0.0170(3) Uani d . . . 1 . .
C C22 0.13829(13) 0.8601(2) 0.58200(5) 0.0209(3) Uani d . . . 1 . .
H H22A 0.081912 0.953573 0.586740 0.025000 Uiso calc U . R 1 . .
H H22B 0.214967 0.916510 0.580103 0.025000 Uiso calc U . R 1 . .
C C23 0.09312(14) 0.7688(2) 0.53878(5) 0.0223(3) Uani d . . . 1 . .
H H23A 0.013688 0.719101 0.539332 0.027000 Uiso calc U . R 1 . .
H H23B 0.086916 0.854046 0.514344 0.027000 Uiso calc U . R 1 . .
C C24 0.17863(13) 0.6236(2) 0.53208(5) 0.0222(3) Uani d . . . 1 . .
H H24A 0.255419 0.676652 0.528800 0.027000 Uiso calc U . R 1 . .
H H24B 0.147879 0.561201 0.504450 0.027000 Uiso calc U . R 1 . .
C C25 0.19900(13) 0.4898(2) 0.56983(5) 0.0192(3) Uani d . . . 1 . .
C C26 0.03430(13) 0.6772(2) 0.63214(5) 0.0215(3) Uani d . . . 1 . .
H H26A -0.016380 0.638581 0.605132 0.032000 Uiso calc U . R 1 . .
H H26B -0.003198 0.775781 0.644829 0.032000 Uiso calc U . R 1 . .
H H26C 0.045681 0.580034 0.653185 0.032000 Uiso calc U . R 1 . .
C C27 0.21884(14) 0.8358(2) 0.66118(5) 0.0227(3) Uani d . . . 1 . .
H H27A 0.217044 0.767424 0.687902 0.034000 Uiso calc U . R 1 . .
H H27B 0.179658 0.948856 0.663459 0.034000 Uiso calc U . R 1 . .
H H27C 0.301054 0.855796 0.657591 0.034000 Uiso calc U . R 1 . .
C C28 0.09127(14) 0.3693(2) 0.56864(5) 0.0258(4) Uani d . . . 1 . .
H H28A 0.096792 0.307433 0.596691 0.039000 Uiso calc U . R 1 . .
H H28B 0.089362 0.283863 0.544854 0.039000 Uiso calc U . R 1 . .
H H28C 0.018898 0.439893 0.563610 0.039000 Uiso calc U . R 1 . .
C C29 0.30548(15) 0.3782(2) 0.56370(5) 0.0292(4) Uani d . . . 1 . .
H H29A 0.376137 0.452369 0.566754 0.044000 Uiso calc U . R 1 . .
H H29B 0.291509 0.325091 0.534428 0.044000 Uiso calc U . R 1 . .
H H29C 0.317181 0.285637 0.585989 0.044000 Uiso calc U . R 1 . .
C C31 0.71514(12) 0.20450(19) 0.59539(5) 0.0171(3) Uani d . . . 1 . .
C C32 0.80812(13) 0.1098(2) 0.57362(5) 0.0204(3) Uani d . . . 1 . .
H H32A 0.841992 0.193806 0.554667 0.024000 Uiso calc U . R 1 . .
H H32B 0.872950 0.069399 0.596676 0.024000 Uiso calc U . R 1 . .
C C33 0.75833(14) -0.0467(2) 0.54616(5) 0.0231(3) Uani d . . . 1 . .
H H33A 0.822155 -0.105673 0.533721 0.028000 Uiso calc U . R 1 . .
H H33B 0.697524 -0.006906 0.521575 0.028000 Uiso calc U . R 1 . .
C C34 0.70383(14) -0.1742(2) 0.57506(5) 0.0222(3) Uani d . . . 1 . .
H H34A 0.767284 -0.222249 0.597566 0.027000 Uiso calc U . R 1 . .
H H34B 0.668317 -0.273299 0.556772 0.027000 Uiso calc U . R 1 . .
C C35 0.60874(12) -0.09134(19) 0.59814(5) 0.0177(3) Uani d . . . 1 . .
C C36 0.77828(14) 0.3382(2) 0.62827(5) 0.0236(3) Uani d . . . 1 . .
H H36A 0.720262 0.396907 0.643248 0.035000 Uiso calc U . R 1 . .
H H36B 0.818328 0.425420 0.612657 0.035000 Uiso calc U . R 1 . .
H H36C 0.836606 0.277614 0.649929 0.035000 Uiso calc U . R 1 . .
C C37 0.62704(13) 0.3053(2) 0.56152(5) 0.0215(3) Uani d . . . 1 . .
H H37A 0.596024 0.227119 0.537152 0.032000 Uiso calc U . R 1 . .
H H37B 0.667159 0.404945 0.550366 0.032000 Uiso calc U . R 1 . .
H H37C 0.561724 0.348256 0.575412 0.032000 Uiso calc U . R 1 . .
C C38 0.49334(13) -0.0614(2) 0.56586(5) 0.0217(3) Uani d . . . 1 . .
H H38A 0.441043 0.015103 0.579446 0.033000 Uiso calc U . R 1 . .
H H38B 0.454206 -0.174257 0.558455 0.033000 Uiso calc U . R 1 . .
H H38C 0.511191 -0.005989 0.539113 0.033000 Uiso calc U . R 1 . .
C C39 0.58234(14) -0.2174(2) 0.63390(5) 0.0231(3) Uani d . . . 1 . .
H H39A 0.653134 -0.230849 0.656219 0.035000 Uiso calc U . R 1 . .
H H39B 0.559202 -0.331851 0.620810 0.035000 Uiso calc U . R 1 . .
H H39C 0.517787 -0.170037 0.647538 0.035000 Uiso calc U . R 1 . .

loop_
_atom_site_aniso_label
_atom_site_aniso_U_11
_atom_site_aniso_U_22
_atom_site_aniso_U_33
_atom_site_aniso_U_12
_atom_site_aniso_U_13
_atom_site_aniso_U_23
N1 0.0187(6) 0.0149(6) 0.0135(6) 0.0014(5) 0.0021(5) 0.0031(5)
N2 0.0144(6) 0.0170(6) 0.0169(6) 0.0007(5) 0.0070(5) -0.0020(5)
O1 0.0266(6) 0.0236(6) 0.0179(5) -0.0017(5) 0.0065(4) -0.0005(4)
O2 0.0215(5) 0.0211(6) 0.0218(5) -0.0031(4) 0.0000(4) -0.0037(4)
O3 0.0148(5) 0.0175(5) 0.0160(5) -0.0006(4) 0.0007(4) 0.0040(4)
O4 0.0165(5) 0.0220(5) 0.0142(5) 0.0040(4) 0.0047(4) -0.0008(4)
C1 0.0166(7) 0.0175(8) 0.0153(7) 0.0000(6) 0.0032(6) -0.0008(6)
C2 0.0120(7) 0.0184(7) 0.0163(7) -0.0002(6) 0.0012(5) 0.0011(6)
C3 0.0167(7) 0.0144(7) 0.0185(7) 0.0012(6) -0.0006(6) 0.0031(6)
C4 0.0330(9) 0.0292(9) 0.0268(9) -0.0041(7) -0.0033(7) -0.0118(7)
C11 0.0176(7) 0.0136(7) 0.0172(7) -0.0006(6) 0.0025(6) 0.0013(6)
C12 0.0191(7) 0.0152(7) 0.0141(7) -0.0008(6) 0.0035(6) -0.0007(6)
C13 0.0176(7) 0.0217(8) 0.0189(7) 0.0011(6) 0.0049(6) -0.0010(6)
C14 0.0182(7) 0.0228(8) 0.0198(8) 0.0018(6) 0.0011(6) 0.0008(6)
C15 0.0242(8) 0.0231(8) 0.0144(7) -0.0004(6) 0.0024(6) 0.0005(6)
C16 0.0191(7) 0.0204(8) 0.0184(7) 0.0017(6) 0.0056(6) 0.0001(6)
C21 0.0152(7) 0.0173(7) 0.0187(7) 0.0019(6) 0.0035(6) -0.0001(6)
C22 0.0208(8) 0.0190(8) 0.0235(8) 0.0025(6) 0.0054(6) 0.0043(6)
C23 0.0229(8) 0.0246(8) 0.0196(7) 0.0033(6) 0.0041(6) 0.0067(6)
C24 0.0223(8) 0.0286(9) 0.0157(7) 0.0017(7) 0.0029(6) 0.0012(6)
C25 0.0211(8) 0.0211(8) 0.0148(7) 0.0021(6) 0.0012(6) -0.0023(6)
C26 0.0191(8) 0.0256(8) 0.0208(8) 0.0028(6) 0.0063(6) 0.0017(6)
C27 0.0235(8) 0.0198(8) 0.0244(8) 0.0016(6) 0.0028(6) -0.0037(6)
C28 0.0310(9) 0.0206(8) 0.0233(8) -0.0030(7) -0.0031(7) -0.0009(7)
C29 0.0347(9) 0.0326(9) 0.0190(8) 0.0137(8) 0.0010(7) -0.0055(7)
C31 0.0173(7) 0.0163(7) 0.0183(7) -0.0018(6) 0.0049(6) 0.0000(6)
C32 0.0184(7) 0.0228(8) 0.0213(8) 0.0000(6) 0.0073(6) 0.0023(6)
C33 0.0247(8) 0.0231(8) 0.0238(8) 0.0023(6) 0.0107(6) -0.0039(7)
C34 0.0245(8) 0.0170(8) 0.0262(8) 0.0003(6) 0.0075(6) -0.0035(6)
C35 0.0178(7) 0.0168(7) 0.0186(7) -0.0015(6) 0.0036(6) -0.0008(6)
C36 0.0256(8) 0.0205(8) 0.0247(8) -0.0059(6) 0.0042(6) -0.0012(6)
C37 0.0238(8) 0.0197(8) 0.0217(8) 0.0017(6) 0.0057(6) 0.0032(6)
C38 0.0205(8) 0.0227(8) 0.0217(8) -0.0039(6) 0.0027(6) -0.0019(6)
C39 0.0252(8) 0.0190(8) 0.0256(8) -0.0024(6) 0.0054(6) 0.0032(7)

loop_
_atom_type_symbol
_atom_type_description
_atom_type_scat_dispersion_real
_atom_type_scat_dispersion_imag
_atom_type_scat_source
C C 0.0181 0.0091 'International Tables Vol C Tables 4.2.6.8 and 6.1.1.4'
H H 0.0000 0.0000 'International Tables Vol C Tables 4.2.6.8 and 6.1.1.4'
N N 0.0311 0.0180 'International Tables Vol C Tables 4.2.6.8 and 6.1.1.4'
O O 0.0492 0.0322 'International Tables Vol C Tables 4.2.6.8 and 6.1.1.4'

loop_
_geom_angle_atom_site_label_1
_geom_angle_atom_site_label_2
_geom_angle_atom_site_label_3
_geom_angle_site_symmetry_1
_geom_angle_site_symmetry_3
_geom_angle
_geom_angle_publ_flag
O3 N1 C25 . . 105.57(10) ?
O3 N1 C21 . . 107.49(10) ?
C25 N1 C21 . . 117.91(11) ?
O4 N2 C31 . . 107.10(10) ?
O4 N2 C35 . . 106.44(10) ?
C31 N2 C35 . . 119.23(11) ?
C3 O2 C4 . . 114.92(12) ?
C2 O3 N1 . . 112.13(10) ?
C12 O4 N2 . . 113.02(10) ?
C11 C1 C2 . . 113.94(12) ?
C11 C1 H1A . . 108.800000 ?
C2 C1 H1A . . 108.800000 ?
C11 C1 H1B . . 108.800000 ?
C2 C1 H1B . . 108.800000 ?
H1A C1 H1B . . 107.700000 ?
O3 C2 C3 . . 109.08(11) ?
O3 C2 C1 . . 107.14(11) ?
C3 C2 C1 . . 108.15(11) ?
O3 C2 H2 . . 110.800000 ?
C3 C2 H2 . . 110.800000 ?
C1 C2 H2 . . 110.800000 ?
O1 C3 O2 . . 124.38(13) ?
O1 C3 C2 . . 123.89(13) ?
O2 C3 C2 . . 111.71(12) ?
O2 C4 H4A . . 109.500000 ?
O2 C4 H4B . . 109.500000 ?
H4A C4 H4B . . 109.500000 ?
O2 C4 H4C . . 109.500000 ?
H4A C4 H4C . . 109.500000 ?
H4B C4 H4C . . 109.500000 ?
C16 C11 C12 . . 117.47(13) ?
C16 C11 C1 . . 120.28(13) ?
C12 C11 C1 . . 122.21(12) ?
C13 C12 O4 . . 123.51(12) ?
C13 C12 C11 . . 121.28(13) ?
O4 C12 C11 . . 115.21(12) ?
C14 C13 C12 . . 119.81(13) ?
C14 C13 H13 . . 120.100000 ?
C12 C13 H13 . . 120.100000 ?
C15 C14 C13 . . 120.06(14) ?
C15 C14 H14 . . 120.000000 ?
C13 C14 H14 . . 120.000000 ?
C14 C15 C16 . . 119.63(14) ?
C14 C15 H15 . . 120.200000 ?
C16 C15 H15 . . 120.200000 ?
C15 C16 C11 . . 121.68(14) ?
C15 C16 H16 . . 119.200000 ?
C11 C16 H16 . . 119.200000 ?
N1 C21 C27 . . 107.84(11) ?
N1 C21 C26 . . 115.51(12) ?
C27 C21 C26 . . 107.86(12) ?
N1 C21 C22 . . 106.90(11) ?
C27 C21 C22 . . 107.84(12) ?
C26 C21 C22 . . 110.64(12) ?
C23 C22 C21 . . 113.31(13) ?
C23 C22 H22A . . 108.900000 ?
C21 C22 H22A . . 108.900000 ?
C23 C22 H22B . . 108.900000 ?
C21 C22 H22B . . 108.900000 ?
H22A C22 H22B . . 107.700000 ?
C24 C23 C22 . . 108.70(12) ?
C24 C23 H23A . . 110.000000 ?
C22 C23 H23A . . 110.000000 ?
C24 C23 H23B . . 110.000000 ?
C22 C23 H23B . . 110.000000 ?
H23A C23 H23B . . 108.300000 ?
C23 C24 C25 . . 113.64(12) ?
C23 C24 H24A . . 108.800000 ?
C25 C24 H24A . . 108.800000 ?
C23 C24 H24B . . 108.800000 ?
C25 C24 H24B . . 108.800000 ?
H24A C24 H24B . . 107.700000 ?
N1 C25 C29 . . 106.53(12) ?
N1 C25 C28 . . 115.29(12) ?
C29 C25 C28 . . 108.78(13) ?
N1 C25 C24 . . 107.48(12) ?
C29 C25 C24 . . 107.43(12) ?
C28 C25 C24 . . 110.98(12) ?
C21 C26 H26A . . 109.500000 ?
C21 C26 H26B . . 109.500000 ?
H26A C26 H26B . . 109.500000 ?
C21 C26 H26C . . 109.500000 ?
H26A C26 H26C . . 109.500000 ?
H26B C26 H26C . . 109.500000 ?
C21 C27 H27A . . 109.500000 ?
C21 C27 H27B . . 109.500000 ?
H27A C27 H27B . . 109.500000 ?
C21 C27 H27C . . 109.500000 ?
H27A C27 H27C . . 109.500000 ?
H27B C27 H27C . . 109.500000 ?
C25 C28 H28A . . 109.500000 ?
C25 C28 H28B . . 109.500000 ?
H28A C28 H28B . . 109.500000 ?
C25 C28 H28C . . 109.500000 ?
H28A C28 H28C . . 109.500000 ?
H28B C28 H28C . . 109.500000 ?
C25 C29 H29A . . 109.500000 ?
C25 C29 H29B . . 109.500000 ?
H29A C29 H29B . . 109.500000 ?
C25 C29 H29C . . 109.500000 ?
H29A C29 H29C . . 109.500000 ?
H29B C29 H29C . . 109.500000 ?
N2 C31 C32 . . 105.88(11) ?
N2 C31 C36 . . 107.24(11) ?
C32 C31 C36 . . 108.48(12) ?
N2 C31 C37 . . 115.93(12) ?
C32 C31 C37 . . 111.34(12) ?
C36 C31 C37 . . 107.71(12) ?
C33 C32 C31 . . 112.97(12) ?
C33 C32 H32A . . 109.000000 ?
C31 C32 H32A . . 109.000000 ?
C33 C32 H32B . . 109.000000 ?
C31 C32 H32B . . 109.000000 ?
H32A C32 H32B . . 107.800000 ?
C32 C33 C34 . . 109.06(12) ?
C32 C33 H33A . . 109.900000 ?
C34 C33 H33A . . 109.900000 ?
C32 C33 H33B . . 109.900000 ?
C34 C33 H33B . . 109.900000 ?
H33A C33 H33B . . 108.300000 ?
C33 C34 C35 . . 113.73(12) ?
C33 C34 H34A . . 108.800000 ?
C35 C34 H34A . . 108.800000 ?
C33 C34 H34B . . 108.800000 ?
C35 C34 H34B . . 108.800000 ?
H34A C34 H34B . . 107.700000 ?
N2 C35 C39 . . 106.64(11) ?
N2 C35 C34 . . 106.33(11) ?
C39 C35 C34 . . 108.54(12) ?
N2 C35 C38 . . 115.85(12) ?
C39 C35 C38 . . 108.00(12) ?
C34 C35 C38 . . 111.21(12) ?
C31 C36 H36A . . 109.500000 ?
C31 C36 H36B . . 109.500000 ?
H36A C36 H36B . . 109.500000 ?
C31 C36 H36C . . 109.500000 ?
H36A C36 H36C . . 109.500000 ?
H36B C36 H36C . . 109.500000 ?
C31 C37 H37A . . 109.500000 ?
C31 C37 H37B . . 109.500000 ?
H37A C37 H37B . . 109.500000 ?
C31 C37 H37C . . 109.500000 ?
H37A C37 H37C . . 109.500000 ?
H37B C37 H37C . . 109.500000 ?
C35 C38 H38A . . 109.500000 ?
C35 C38 H38B . . 109.500000 ?
H38A C38 H38B . . 109.500000 ?
C35 C38 H38C . . 109.500000 ?
H38A C38 H38C . . 109.500000 ?
H38B C38 H38C . . 109.500000 ?
C35 C39 H39A . . 109.500000 ?
C35 C39 H39B . . 109.500000 ?
H39A C39 H39B . . 109.500000 ?
C35 C39 H39C . . 109.500000 ?
H39A C39 H39C . . 109.500000 ?
H39B C39 H39C . . 109.500000 ?

loop_
_geom_bond_atom_site_label_1
_geom_bond_atom_site_label_2
_geom_bond_site_symmetry_2
_geom_bond_distance
_geom_bond_publ_flag
N1 O3 . 1.4634(15) ?
N1 C25 . 1.4978(18) ?
N1 C21 . 1.4999(18) ?
N2 O4 . 1.4611(14) ?
N2 C31 . 1.4896(18) ?
N2 C35 . 1.4933(18) ?
O1 C3 . 1.2068(18) ?
O2 C3 . 1.3377(18) ?
O2 C4 . 1.4500(18) ?
O3 C2 . 1.4389(16) ?
O4 C12 . 1.3924(16) ?
C1 C11 . 1.5179(19) ?
C1 C2 . 1.537(2) ?
C1 H1A . 0.990000 ?
C1 H1B . 0.990000 ?
C2 C3 . 1.526(2) ?
C2 H2 . 1.000000 ?
C4 H4A . 0.980000 ?
C4 H4B . 0.980000 ?
C4 H4C . 0.980000 ?
C11 C16 . 1.395(2) ?
C11 C12 . 1.402(2) ?
C12 C13 . 1.390(2) ?
C13 C14 . 1.387(2) ?
C13 H13 . 0.950000 ?
C14 C15 . 1.386(2) ?
C14 H14 . 0.950000 ?
C15 C16 . 1.391(2) ?
C15 H15 . 0.950000 ?
C16 H16 . 0.950000 ?
C21 C27 . 1.526(2) ?
C21 C26 . 1.536(2) ?
C21 C22 . 1.537(2) ?
C22 C23 . 1.519(2) ?
C22 H22A . 0.990000 ?
C22 H22B . 0.990000 ?
C23 C24 . 1.516(2) ?
C23 H23A . 0.990000 ?
C23 H23B . 0.990000 ?
C24 C25 . 1.538(2) ?
C24 H24A . 0.990000 ?
C24 H24B . 0.990000 ?
C25 C29 . 1.526(2) ?
C25 C28 . 1.536(2) ?
C26 H26A . 0.980000 ?
C26 H26B . 0.980000 ?
C26 H26C . 0.980000 ?
C27 H27A . 0.980000 ?
C27 H27B . 0.980000 ?
C27 H27C . 0.980000 ?
C28 H28A . 0.980000 ?
C28 H28B . 0.980000 ?
C28 H28C . 0.980000 ?
C29 H29A . 0.980000 ?
C29 H29B . 0.980000 ?
C29 H29C . 0.980000 ?
C31 C32 . 1.533(2) ?
C31 C36 . 1.534(2) ?
C31 C37 . 1.536(2) ?
C32 C33 . 1.520(2) ?
C32 H32A . 0.990000 ?
C32 H32B . 0.990000 ?
C33 C34 . 1.523(2) ?
C33 H33A . 0.990000 ?
C33 H33B . 0.990000 ?
C34 C35 . 1.535(2) ?
C34 H34A . 0.990000 ?
C34 H34B . 0.990000 ?
C35 C39 . 1.532(2) ?
C35 C38 . 1.537(2) ?
C36 H36A . 0.980000 ?
C36 H36B . 0.980000 ?
C36 H36C . 0.980000 ?
C37 H37A . 0.980000 ?
C37 H37B . 0.980000 ?
C37 H37C . 0.980000 ?
C38 H38A . 0.980000 ?
C38 H38B . 0.980000 ?
C38 H38C . 0.980000 ?
C39 H39A . 0.980000 ?
C39 H39B . 0.980000 ?
C39 H39C . 0.980000 ?

loop_
_geom_torsion_atom_site_label_1
_geom_torsion_atom_site_label_2
_geom_torsion_atom_site_label_3
_geom_torsion_atom_site_label_4
_geom_torsion_site_symmetry_1
_geom_torsion_site_symmetry_2
_geom_torsion_site_symmetry_3
_geom_torsion_site_symmetry_4
_geom_torsion
_geom_torsion_publ_flag
C25 N1 O3 C2 . . . . 116.43(11) ?
C21 N1 O3 C2 . . . . -116.89(11) ?
C31 N2 O4 C12 . . . . -117.57(12) ?
C35 N2 O4 C12 . . . . 113.87(12) ?
N1 O3 C2 C3 . . . . 102.61(12) ?
N1 O3 C2 C1 . . . . -140.54(11) ?
C11 C1 C2 O3 . . . . 179.97(11) ?
C11 C1 C2 C3 . . . . -62.57(15) ?
C4 O2 C3 O1 . . . . -1.0(2) ?
C4 O2 C3 C2 . . . . -179.68(12) ?
O3 C2 C3 O1 . . . . 50.88(18) ?
C1 C2 C3 O1 . . . . -65.32(17) ?
O3 C2 C3 O2 . . . . -130.43(12) ?
C1 C2 C3 O2 . . . . 113.36(13) ?
C2 C1 C11 C16 . . . . 86.87(17) ?
C2 C1 C11 C12 . . . . -95.45(16) ?
N2 O4 C12 C13 . . . . 10.17(19) ?
N2 O4 C12 C11 . . . . -169.61(11) ?
C16 C11 C12 C13 . . . . 2.5(2) ?
C1 C11 C12 C13 . . . . -175.22(14) ?
C16 C11 C12 O4 . . . . -177.68(12) ?
C1 C11 C12 O4 . . . . 4.6(2) ?
O4 C12 C13 C14 . . . . 177.50(13) ?
C11 C12 C13 C14 . . . . -2.7(2) ?
C12 C13 C14 C15 . . . . 0.9(2) ?
C13 C14 C15 C16 . . . . 1.1(2) ?
C14 C15 C16 C11 . . . . -1.2(2) ?
C12 C11 C16 C15 . . . . -0.5(2) ?
C1 C11 C16 C15 . . . . 177.25(14) ?
O3 N1 C21 C27 . . . . 70.35(13) ?
C25 N1 C21 C27 . . . . -170.61(12) ?
O3 N1 C21 C26 . . . . -50.34(14) ?
C25 N1 C21 C26 . . . . 68.69(16) ?
O3 N1 C21 C22 . . . . -173.92(10) ?
C25 N1 C21 C22 . . . . -54.88(15) ?
N1 C21 C22 C23 . . . . 55.04(15) ?
C27 C21 C22 C23 . . . . 170.77(12) ?
C26 C21 C22 C23 . . . . -71.49(16) ?
C21 C22 C23 C24 . . . . -57.61(16) ?
C22 C23 C24 C25 . . . . 56.54(17) ?
O3 N1 C25 C29 . . . . -71.03(14) ?
C21 N1 C25 C29 . . . . 168.93(12) ?
O3 N1 C25 C28 . . . . 49.74(15) ?
C21 N1 C25 C28 . . . . -70.30(16) ?
O3 N1 C25 C24 . . . . 174.08(10) ?
C21 N1 C25 C24 . . . . 54.03(15) ?
C23 C24 C25 N1 . . . . -53.23(16) ?
C23 C24 C25 C29 . . . . -167.52(13) ?
C23 C24 C25 C28 . . . . 73.68(16) ?
O4 N2 C31 C32 . . . . -177.73(10) ?
C35 N2 C31 C32 . . . . -56.97(15) ?
O4 N2 C31 C36 . . . . 66.59(13) ?
C35 N2 C31 C36 . . . . -172.65(12) ?
O4 N2 C31 C37 . . . . -53.74(14) ?
C35 N2 C31 C37 . . . . 67.01(16) ?
N2 C31 C32 C33 . . . . 55.42(15) ?
C36 C31 C32 C33 . . . . 170.25(12) ?
C37 C31 C32 C33 . . . . -71.39(16) ?
C31 C32 C33 C34 . . . . -57.49(17) ?
C32 C33 C34 C35 . . . . 56.01(17) ?
O4 N2 C35 C39 . . . . -67.78(13) ?
C31 N2 C35 C39 . . . . 171.14(12) ?
O4 N2 C35 C34 . . . . 176.55(10) ?
C31 N2 C35 C34 . . . . 55.46(15) ?
O4 N2 C35 C38 . . . . 52.43(14) ?
C31 N2 C35 C38 . . . . -68.65(16) ?
C33 C34 C35 N2 . . . . -52.42(16) ?
C33 C34 C35 C39 . . . . -166.80(13) ?
C33 C34 C35 C38 . . . . 74.53(16) ?
